data_7022769
loop_
_publ_author_name
'Farina, Paolo'
'Latter, Thomas'
'Levason, William'
'Reid, Gillian'

_publ_section_title
;
 Lead(II) tetrafluoroborate and hexafluorophosphate complexes with crown
 ethers, mixed O/S- and O/Se-donor macrocycles and unusual [BF(4)](-) and
 [PF(6)](-) coordination.
;
_journal_issue 13
_journal_name_full 'Dalton transactions (Cambridge, England : 2003)'
_journal_page_first 4714
_journal_page_last 4724
_journal_paper_doi 10.1039/c3dt32999b
_journal_volume 42
_journal_year 2013
_chemical_formula_moiety 'C12 H24 O4 Pb Se2 2+, 2(B F4 1-)'
_chemical_formula_sum 'C12 H24 B2 F8 O4 Pb Se2'
_chemical_formula_weight 771.04
_chemical_name_systematic
;
(1,4,10,13-tetraoxa-7,16-diselenacyclooctadecane)lead(II) tetrafluoroborate
;
_space_group_IT_number 15
_space_group_name_Hall '-C 2yc'
_symmetry_cell_setting monoclinic
_symmetry_space_group_name_Hall '-C 2yc'
_symmetry_space_group_name_H-M 'C 1 2/c 1'
_atom_sites_solution_hydrogens geom
_atom_sites_solution_primary direct
_atom_sites_solution_secondary difmap
_audit_creation_date 2012-06-30
_audit_creation_method 'SHELXL-97 + hand edit'
_audit_update_record '2012-07-01 Moved C6 for better connectivity'
_cell_angle_alpha 90.00
_cell_angle_beta 90.693(6)
_cell_angle_gamma 90.00
_cell_formula_units_Z 4
_cell_length_a 10.953(5)
_cell_length_b 12.060(5)
_cell_length_c 15.530(7)
_cell_measurement_reflns_used 5363
_cell_measurement_temperature 100(2)
_cell_measurement_theta_max 27.5
_cell_measurement_theta_min 3.4
_cell_volume 2051.3(16)
_computing_cell_refinement 'CrystalClear-SM Expert 2.0 r7 (Rigaku, 2011)'
_computing_data_collection 'CrystalClear-SM Expert 2.0 r7 (Rigaku, 2011)'
_computing_data_reduction 'CrystalClear-SM Expert 2.0 r7 (Rigaku, 2011)'
_computing_structure_refinement 'SHELXL-97 (Sheldrick, 2008)'
_computing_structure_solution 'SHELXS-97 (Sheldrick, 1997)'
_diffrn_ambient_temperature 100(2)
_diffrn_detector 'CCD plate'
_diffrn_detector_type 'Rigaku HG Saturn724+ (2x2 bin mode)'
_diffrn_measured_fraction_theta_full 0.992
_diffrn_measured_fraction_theta_max 0.992
_diffrn_measurement_device 'Four-circle \k diffractometer'
_diffrn_measurement_device_type 'Rigaku AFC12 '
_diffrn_measurement_method 'Profile data from \w-scans'
_diffrn_radiation_collimation 'Confocal mirrors, VHF VariMax '
_diffrn_radiation_type MoK\a
_diffrn_radiation_wavelength 0.71073
_diffrn_reflns_av_R_equivalents 0.0575
_diffrn_reflns_av_sigmaI/netI 0.0708
_diffrn_reflns_limit_h_max 13
_diffrn_reflns_limit_h_min -14
_diffrn_reflns_limit_k_max 15
_diffrn_reflns_limit_k_min -15
_diffrn_reflns_limit_l_max 8
_diffrn_reflns_limit_l_min -20
_diffrn_reflns_number 6169
_diffrn_reflns_theta_full 27.46
_diffrn_reflns_theta_max 27.46
_diffrn_reflns_theta_min 3.38
_diffrn_source 'Rotating anode X-ray tube'
_diffrn_source_type 'Rigaku FR-E+ Superbright'
_diffrn_standards_number 0
_exptl_absorpt_coefficient_mu 11.862
_exptl_absorpt_correction_T_max 1.000
_exptl_absorpt_correction_T_min 0.694
_exptl_absorpt_correction_type multi-scan
_exptl_absorpt_process_details
;Jacobson, R.A. (1998). REQAB. Private communication to the
Rigaku Corporation, Tokyo, Japan.
;
_exptl_crystal_colour colourless
_exptl_crystal_density_diffrn 2.497
_exptl_crystal_density_method 'not measured'
_exptl_crystal_description block
_exptl_crystal_F_000 1440
_exptl_crystal_size_max 0.03
_exptl_crystal_size_mid 0.02
_exptl_crystal_size_min 0.01
_refine_diff_density_max 1.229
_refine_diff_density_min -1.107
_refine_diff_density_rms 0.254
_refine_ls_extinction_method none
_refine_ls_goodness_of_fit_ref 1.052
_refine_ls_hydrogen_treatment constr
_refine_ls_matrix_type full
_refine_ls_number_parameters 132
_refine_ls_number_reflns 2340
_refine_ls_number_restraints 7
_refine_ls_restrained_S_all 1.050
_refine_ls_R_factor_all 0.0564
_refine_ls_R_factor_gt 0.0391
_refine_ls_shift/su_max 0.000
_refine_ls_shift/su_mean 0.000
_refine_ls_structure_factor_coef Fsqd
_refine_ls_weighting_details 'w=1/[\s^2^(Fo^2^)+(0.0000P)^2^+24.4500P] where P=(Fo^2^+2Fc^2^)/3'
_refine_ls_weighting_scheme calc
_refine_ls_wR_factor_gt 0.0699
_refine_ls_wR_factor_ref 0.0753
_reflns_number_gt 1930
_reflns_number_total 2340
_reflns_threshold_expression I>2\s(I)
_cod_data_source_file c3dt32999b.txt
_cod_data_source_block 12paf089ra
_cod_original_cell_volume 2051.2(14)
_cod_original_sg_symbol_H-M 'C 2/c'
_cod_database_code 7022769

loop_
_symmetry_equiv_pos_as_xyz
'x, y, z'
'-x, y, -z+1/2'
'x+1/2, y+1/2, z'
'-x+1/2, y+1/2, -z+1/2'
'-x, -y, -z'
'x, -y, z-1/2'
'-x+1/2, -y+1/2, -z'
'x+1/2, -y+1/2, z-1/2'

loop_
_atom_site_label
_atom_site_type_symbol
_atom_site_fract_x
_atom_site_fract_y
_atom_site_fract_z
_atom_site_U_iso_or_equiv
_atom_site_adp_type
_atom_site_occupancy
_atom_site_symmetry_multiplicity
_atom_site_calc_flag
_atom_site_refinement_flags
Pb1 Pb 0.5000 0.11258(3) 0.2500 0.01026(10) Uani 1 2 d S
Se1 Se 0.22036(6) 0.16832(6) 0.28252(4) 0.01625(17) Uani 1 1 d U
O1 O 0.3396(4) -0.0120(4) 0.1567(3) 0.0135(10) Uani 1 1 d U
O2 O 0.5946(4) -0.0238(4) 0.1412(3) 0.0160(11) Uani 1 1 d .
C1 C 0.1475(6) 0.0786(6) 0.1904(4) 0.0154(12) Uani 1 1 d U
H1A H 0.1130 0.0105 0.2160 0.018 Uiso 1 1 calc R
H1B H 0.0791 0.1207 0.1639 0.018 Uiso 1 1 calc R
C2 C 0.2355(6) 0.0455(6) 0.1198(4) 0.0144(12) Uani 1 1 d U
H2A H 0.1932 -0.0034 0.0778 0.017 Uiso 1 1 calc R
H2B H 0.2634 0.1125 0.0890 0.017 Uiso 1 1 calc R
C3 C 0.3977(6) -0.0783(6) 0.0914(4) 0.0155(14) Uani 1 1 d U
H3A H 0.4089 -0.0335 0.0387 0.019 Uiso 1 1 calc R
H3B H 0.3454 -0.1427 0.0766 0.019 Uiso 1 1 calc R
C4 C 0.5183(6) -0.1175(6) 0.1243(4) 0.0131(13) Uani 1 1 d .
H4A H 0.5073 -0.1608 0.1779 0.016 Uiso 1 1 calc R
H4B H 0.5569 -0.1662 0.0811 0.016 Uiso 1 1 calc R
C5 C 0.7245(6) -0.0473(6) 0.1387(5) 0.0158(15) Uani 1 1 d .
H5A H 0.7419 -0.0999 0.0914 0.019 Uiso 1 1 calc R
H5B H 0.7517 -0.0813 0.1937 0.019 Uiso 1 1 calc R
C6 C 0.7914(6) 0.0604(6) 0.1242(4) 0.0167(15) Uani 1 1 d .
H6A H 0.7592 0.0949 0.0707 0.020 Uiso 1 1 calc R
H6B H 0.8788 0.0436 0.1150 0.020 Uiso 1 1 calc R
F1 F 0.4703(4) 0.1864(3) 0.0865(3) 0.0259(10) Uani 1 1 d .
F2 F 0.6327(4) 0.2926(4) 0.0528(3) 0.0315(11) Uani 1 1 d .
F3 F 0.4409(4) 0.3452(4) 0.0116(3) 0.0297(11) Uani 1 1 d .
F4 F 0.4972(4) 0.3496(4) 0.1542(3) 0.0362(13) Uani 1 1 d .
B1 B 0.5105(8) 0.2965(6) 0.0751(5) 0.0160(17) Uani 1 1 d .

loop_
_atom_site_aniso_label
_atom_site_aniso_U_11
_atom_site_aniso_U_22
_atom_site_aniso_U_33
_atom_site_aniso_U_23
_atom_site_aniso_U_13
_atom_site_aniso_U_12
Pb1 0.01020(18) 0.01135(18) 0.00926(17) 0.000 0.00142(12) 0.000
Se1 0.0139(4) 0.0173(4) 0.0175(4) -0.0018(3) 0.0005(3) 0.0024(3)
O1 0.015(2) 0.014(2) 0.012(2) 0.0000(17) -0.0020(17) 0.0030(18)
O2 0.008(2) 0.016(3) 0.024(3) -0.004(2) 0.000(2) -0.001(2)
C1 0.008(3) 0.019(4) 0.018(3) 0.002(2) -0.0047(19) 0.001(2)
C2 0.009(3) 0.024(4) 0.011(2) 0.001(2) -0.0076(19) -0.004(2)
C3 0.016(3) 0.026(4) 0.004(3) -0.004(2) -0.003(2) -0.001(2)
C4 0.011(3) 0.014(3) 0.014(3) 0.002(3) 0.004(3) -0.002(3)
C5 0.009(3) 0.015(4) 0.023(4) -0.004(3) 0.004(3) 0.004(3)
C6 0.011(3) 0.025(4) 0.014(4) -0.007(3) 0.001(3) 0.000(3)
F1 0.033(3) 0.024(2) 0.021(2) 0.0079(18) -0.002(2) -0.010(2)
F2 0.019(2) 0.041(3) 0.034(3) 0.002(2) 0.009(2) -0.003(2)
F3 0.033(3) 0.032(3) 0.023(3) 0.0073(19) -0.003(2) 0.016(2)
F4 0.035(3) 0.049(3) 0.025(3) -0.021(2) 0.004(2) 0.001(2)
B1 0.023(5) 0.011(4) 0.014(4) -0.001(3) 0.001(3) 0.002(4)

loop_
_atom_type_symbol
_atom_type_description
_atom_type_scat_dispersion_real
_atom_type_scat_dispersion_imag
_atom_type_scat_source
C C 0.0033 0.0016 'International Tables Vol C Tables 4.2.6.8 and 6.1.1.4'
H H 0.0000 0.0000 'International Tables Vol C Tables 4.2.6.8 and 6.1.1.4'
B B 0.0013 0.0007 'International Tables Vol C Tables 4.2.6.8 and 6.1.1.4'
F F 0.0171 0.0103 'International Tables Vol C Tables 4.2.6.8 and 6.1.1.4'
O O 0.0106 0.0060 'International Tables Vol C Tables 4.2.6.8 and 6.1.1.4'
Pb Pb -3.3944 10.1111 'International Tables Vol C Tables 4.2.6.8 and 6.1.1.4'
Se Se -0.0929 2.2259 'International Tables Vol C Tables 4.2.6.8 and 6.1.1.4'

loop_
_geom_angle_atom_site_label_1
_geom_angle_atom_site_label_2
_geom_angle_atom_site_label_3
_geom_angle
_geom_angle_site_symmetry_1
_geom_angle_site_symmetry_3
O2 Pb1 O2 100.9(2) . 2_655
O2 Pb1 F1 141.10(14) . 2_655
O2 Pb1 F1 68.93(14) 2_655 2_655
O2 Pb1 F1 68.93(14) . .
O2 Pb1 F1 141.10(14) 2_655 .
F1 Pb1 F1 141.60(18) 2_655 .
O2 Pb1 O1 63.95(14) . .
O2 Pb1 O1 74.62(14) 2_655 .
F1 Pb1 O1 138.75(14) 2_655 .
F1 Pb1 O1 67.17(13) . .
O2 Pb1 O1 74.62(14) . 2_655
O2 Pb1 O1 63.95(14) 2_655 2_655
F1 Pb1 O1 67.17(13) 2_655 2_655
F1 Pb1 O1 138.75(14) . 2_655
O1 Pb1 O1 112.84(19) . 2_655
O2 Pb1 Se1 68.67(10) . 2_655
O2 Pb1 Se1 129.25(10) 2_655 2_655
F1 Pb1 Se1 88.54(10) 2_655 2_655
F1 Pb1 Se1 83.49(10) . 2_655
O1 Pb1 Se1 130.50(10) . 2_655
O1 Pb1 Se1 65.43(10) 2_655 2_655
O2 Pb1 Se1 129.25(10) . .
O2 Pb1 Se1 68.67(10) 2_655 .
F1 Pb1 Se1 83.49(10) 2_655 .
F1 Pb1 Se1 88.54(10) . .
O1 Pb1 Se1 65.43(10) . .
O1 Pb1 Se1 130.50(10) 2_655 .
Se1 Pb1 Se1 155.61(3) 2_655 .
C6 Se1 C1 98.3(3) 2_655 .
C6 Se1 Pb1 92.8(2) 2_655 .
C1 Se1 Pb1 98.7(2) . .
C3 O1 C2 109.8(5) . .
C3 O1 Pb1 113.2(4) . .
C2 O1 Pb1 116.6(4) . .
C4 O2 C5 114.3(5) . .
C4 O2 Pb1 112.7(4) . .
C5 O2 Pb1 122.9(4) . .
C2 C1 Se1 114.6(4) . .
C2 C1 H1A 108.6 . .
Se1 C1 H1A 108.6 . .
C2 C1 H1B 108.6 . .
Se1 C1 H1B 108.6 . .
H1A C1 H1B 107.6 . .
O1 C2 C1 110.1(5) . .
O1 C2 H2A 109.6 . .
C1 C2 H2A 109.6 . .
O1 C2 H2B 109.6 . .
C1 C2 H2B 109.6 . .
H2A C2 H2B 108.1 . .
O1 C3 C4 109.3(5) . .
O1 C3 H3A 109.8 . .
C4 C3 H3A 109.8 . .
O1 C3 H3B 109.8 . .
C4 C3 H3B 109.8 . .
H3A C3 H3B 108.3 . .
O2 C4 C3 109.1(6) . .
O2 C4 H4A 109.9 . .
C3 C4 H4A 109.9 . .
O2 C4 H4B 109.9 . .
C3 C4 H4B 109.9 . .
H4A C4 H4B 108.3 . .
O2 C5 C6 108.3(5) . .
O2 C5 H5A 110.0 . .
C6 C5 H5A 110.0 . .
O2 C5 H5B 110.0 . .
C6 C5 H5B 110.0 . .
H5A C5 H5B 108.4 . .
C5 C6 Se1 115.2(5) . 2_655
C5 C6 H6A 108.5 . .
Se1 C6 H6A 108.5 2_655 .
C5 C6 H6B 108.5 . .
Se1 C6 H6B 108.5 2_655 .
H6A C6 H6B 107.5 . .
B1 F1 Pb1 113.2(4) . .
F3 B1 F2 111.4(6) . .
F3 B1 F4 111.9(6) . .
F2 B1 F4 110.3(6) . .
F3 B1 F1 108.8(6) . .
F2 B1 F1 107.7(6) . .
F4 B1 F1 106.6(6) . .

loop_
_geom_bond_atom_site_label_1
_geom_bond_atom_site_label_2
_geom_bond_distance
_geom_bond_site_symmetry_2
Pb1 O2 2.584(5) .
Pb1 O2 2.584(5) 2_655
Pb1 F1 2.707(4) 2_655
Pb1 F1 2.707(4) .
Pb1 O1 2.717(4) .
Pb1 O1 2.717(4) 2_655
Pb1 Se1 3.1820(14) 2_655
Pb1 Se1 3.1820(14) .
Se1 C6 1.953(7) 2_655
Se1 C1 1.957(7) .
O1 C3 1.444(8) .
O1 C2 1.447(7) .
O2 C4 1.428(8) .
O2 C5 1.451(8) .
C1 C2 1.521(9) .
C1 H1A 0.9900 .
C1 H1B 0.9900 .
C2 H2A 0.9900 .
C2 H2B 0.9900 .
C3 C4 1.488(9) .
C3 H3A 0.9900 .
C3 H3B 0.9900 .
C4 H4A 0.9900 .
C4 H4B 0.9900 .
C5 C6 1.511(10) .
C5 H5A 0.9900 .
C5 H5B 0.9900 .
C6 Se1 1.953(7) 2_655
C6 H6A 0.9900 .
C6 H6B 0.9900 .
F1 B1 1.410(9) .
F2 B1 1.387(9) .
F3 B1 1.371(9) .
F4 B1 1.396(9) .

loop_
_geom_contact_atom_site_label_1
_geom_contact_atom_site_label_2
_geom_contact_distance
Pb1 F1 2.706(4)
Pb1 F4 3.223(5)

loop_
_geom_torsion_atom_site_label_1
_geom_torsion_atom_site_label_2
_geom_torsion_atom_site_label_3
_geom_torsion_atom_site_label_4
_geom_torsion
_geom_torsion_site_symmetry_1
_geom_torsion_site_symmetry_4
C6 Se1 C1 C2 -112.7(5) 2_655 .
Pb1 Se1 C1 C2 -18.5(5) . .
C3 O1 C2 C1 158.6(5) . .
Pb1 O1 C2 C1 -71.1(6) . .
Se1 C1 C2 O1 55.8(7) . .
C2 O1 C3 C4 168.0(5) . .
Pb1 O1 C3 C4 35.8(6) . .
C5 O2 C4 C3 -155.6(5) . .
Pb1 O2 C4 C3 57.8(6) . .
O1 C3 C4 O2 -62.4(7) . .
C4 O2 C5 C6 159.2(5) . .
Pb1 O2 C5 C6 -58.1(6) . .
O2 C5 C6 Se1 65.4(6) . 2_655
